data_4345414
loop_
_publ_author_name
'Thu\'ery, Pierre'
'Harrowfield, Jack'

_publ_section_title
;
 Coordination Polymers and Cage-Containing Frameworks in Uranyl Ion
 Complexes with rac- and (1R,2R)-trans-1,2-Cyclohexanedicarboxylates:
 Consequences of Chirality.
;
_journal_issue 3
_journal_name_full 'Inorganic chemistry'
_journal_page_first 1455
_journal_page_last 1469
_journal_paper_doi 10.1021/acs.inorgchem.6b02537
_journal_volume 56
_journal_year 2017
_chemical_formula_sum 'C13 H19 N O7 U'
_chemical_formula_weight 539.32
_space_group_crystal_system monoclinic
_space_group_IT_number 14
_space_group_name_Hall '-P 2ybc'
_space_group_name_H-M_alt 'P 1 21/c 1'
_symmetry_space_group_name_Hall '-P 2ybc'
_symmetry_space_group_name_H-M 'P 1 21/c 1'
_atom_sites_solution_hydrogens mixed
_audit_creation_method SHELXL-2014
_cell_angle_alpha 90
_cell_angle_beta 112.903(3)
_cell_angle_gamma 90
_cell_formula_units_Z 4
_cell_length_a 11.6986(7)
_cell_length_b 11.8302(5)
_cell_length_c 13.1803(7)
_cell_measurement_reflns_used 57746
_cell_measurement_temperature 150(2)
_cell_measurement_theta_max 25.68
_cell_measurement_theta_min 2.56
_cell_volume 1680.31(16)
_computing_cell_refinement 'HKL2000 (Otwinowski & Minor, 1997)'
_computing_data_collection 'COLLECT (Nonius, 1998)'
_computing_data_reduction 'HKL2000 (Otwinowski & Minor, 1997)'
_computing_molecular_graphics 'SHELXTL (Sheldrick, 2008)'
_computing_publication_material 'SHELXTL (Sheldrick, 2008); PLATON (Spek, 2003)'
_computing_structure_refinement 'SHELXL (Sheldrick, 2015)'
_computing_structure_solution 'SHELXT (Sheldrick, 2015)'
_diffrn_ambient_temperature 150(2)
_diffrn_measured_fraction_theta_full 0.998
_diffrn_measured_fraction_theta_max 0.998
_diffrn_measurement_device_type 'Nonius Kappa-CCD area-detector diffractometer'
_diffrn_measurement_method 'two \f and five \w scans with 2\% steps (379 frames)'
_diffrn_radiation_monochromator graphite
_diffrn_radiation_source 'fine-focus sealed tube'
_diffrn_radiation_type MoK\a
_diffrn_radiation_wavelength 0.71073
_diffrn_reflns_av_R_equivalents 0.0261
_diffrn_reflns_av_unetI/netI 0.0319
_diffrn_reflns_Laue_measured_fraction_full 0.998
_diffrn_reflns_Laue_measured_fraction_max 0.998
_diffrn_reflns_limit_h_max 14
_diffrn_reflns_limit_h_min -14
_diffrn_reflns_limit_k_max 14
_diffrn_reflns_limit_k_min -14
_diffrn_reflns_limit_l_max 16
_diffrn_reflns_limit_l_min -16
_diffrn_reflns_number 57746
_diffrn_reflns_point_group_measured_fraction_full 0.998
_diffrn_reflns_point_group_measured_fraction_max 0.998
_diffrn_reflns_theta_full 25.242
_diffrn_reflns_theta_max 25.680
_diffrn_reflns_theta_min 2.557
_diffrn_standards_decay_% 0
_diffrn_standards_interval_time 0
_diffrn_standards_number 0
_exptl_absorpt_coefficient_mu 9.691
_exptl_absorpt_correction_T_max 0.748
_exptl_absorpt_correction_T_min 0.443
_exptl_absorpt_correction_type multi-scan
_exptl_absorpt_process_details 'SCALEPACK (Otwinowski & Minor, 1997)'
_exptl_crystal_colour 'translucent light yellow'
_exptl_crystal_density_diffrn 2.132
_exptl_crystal_description platelet
_exptl_crystal_F_000 1008
_exptl_crystal_size_max 0.11
_exptl_crystal_size_mid 0.11
_exptl_crystal_size_min 0.03
_refine_diff_density_max 0.906
_refine_diff_density_min -1.196
_refine_diff_density_rms 0.147
_refine_ls_extinction_method none
_refine_ls_goodness_of_fit_ref 1.049
_refine_ls_hydrogen_treatment constr
_refine_ls_matrix_type full
_refine_ls_number_parameters 227
_refine_ls_number_reflns 3189
_refine_ls_number_restraints 96
_refine_ls_restrained_S_all 1.047
_refine_ls_R_factor_all 0.0310
_refine_ls_R_factor_gt 0.0234
_refine_ls_shift/su_max 0.001
_refine_ls_shift/su_mean 0.000
_refine_ls_structure_factor_coef Fsqd
_refine_ls_weighting_details 'w=1/[\s^2^(Fo^2^)+(0.0337P)^2^+0.4111P] where P=(Fo^2^+2Fc^2^)/3'
_refine_ls_weighting_scheme calc
_refine_ls_wR_factor_gt 0.0560
_refine_ls_wR_factor_ref 0.0579
_reflns_Friedel_coverage 0.000
_reflns_number_gt 2783
_reflns_number_total 3189
_reflns_threshold_expression 'I > 2\s(I)'
_cod_data_source_file ic6b02537_si_002.cif
_cod_data_source_block 4
_cod_database_code 4345414
_shelx_space_group_comment
;
The symmetry employed for this shelxl refinement is uniquely defined
by the following loop, which should always be used as a source of
symmetry information in preference to the above space-group names.
They are only intended as comments.
;
_shelxl_version_number 2014-3

loop_
_space_group_symop_operation_xyz
'x, y, z'
'-x, y+1/2, -z+1/2'
'-x, -y, -z'
'x, -y-1/2, z-1/2'

loop_
_atom_site_label
_atom_site_type_symbol
_atom_site_fract_x
_atom_site_fract_y
_atom_site_fract_z
_atom_site_U_iso_or_equiv
_atom_site_adp_type
_atom_site_occupancy
_atom_site_site_symmetry_order
_atom_site_calc_flag
_atom_site_refinement_flags_posn
_atom_site_refinement_flags_adp
_atom_site_refinement_flags_occupancy
U1 U 0.45922(2) 0.60274(2) 0.29788(2) 0.02575(8) Uani 1 1 d . . .
O1 O 0.5546(3) 0.7190(3) 0.3604(2) 0.0438(8) Uani 1 1 d . . .
O2 O 0.3616(3) 0.4886(2) 0.2320(2) 0.0418(8) Uani 1 1 d . . .
O3 O 0.3721(3) 0.7127(2) 0.1284(2) 0.0302(6) Uani 1 1 d . . .
O4 O 0.2738(3) 0.7264(2) 0.2395(2) 0.0366(7) Uani 1 1 d . . .
O5 O 0.4038(4) 0.9114(3) -0.0552(3) 0.0553(11) Uani 1 1 d . . .
O6 O 0.3784(3) 0.9798(2) 0.0898(2) 0.0328(7) Uani 1 1 d . . .
O7 O 0.5787(3) 0.5649(3) 0.1918(2) 0.0415(8) Uani 1 1 d . . .
C1 C 0.1864(4) 0.8248(3) 0.0660(3) 0.0279(9) Uani 1 1 d . . .
H1 H 0.1774 0.8963 0.1027 0.033 Uiso 1 1 calc R U .
C2 C 0.2229(4) 0.8555(4) -0.0309(3) 0.0276(9) Uani 1 1 d . . .
H2 H 0.2344 0.7833 -0.0653 0.033 Uiso 1 1 calc R U .
C3 C 0.1210(4) 0.9227(4) -0.1189(4) 0.0373(10) Uani 1 1 d . . .
H3A H 0.1099 0.9961 -0.0878 0.045 Uiso 1 1 calc R U .
H3B H 0.1460 0.9383 -0.1812 0.045 Uiso 1 1 calc R U .
C4 C -0.0011(5) 0.8585(5) -0.1606(4) 0.0489(12) Uani 1 1 d . . .
H4A H -0.0662 0.9057 -0.2149 0.059 Uiso 1 1 calc R U .
H4B H 0.0079 0.7888 -0.1983 0.059 Uiso 1 1 calc R U .
C5 C -0.0406(4) 0.8275(5) -0.0674(4) 0.0496(13) Uani 1 1 d . . .
H5A H -0.1167 0.7808 -0.0967 0.060 Uiso 1 1 calc R U .
H5B H -0.0603 0.8973 -0.0360 0.060 Uiso 1 1 calc R U .
C6 C 0.0611(4) 0.7623(4) 0.0232(4) 0.0376(10) Uani 1 1 d . . .
H6A H 0.0716 0.6875 -0.0057 0.045 Uiso 1 1 calc R U .
H6B H 0.0350 0.7496 0.0852 0.045 Uiso 1 1 calc R U .
C7 C 0.2829(4) 0.7523(3) 0.1495(3) 0.0282(9) Uani 1 1 d . . .
C8 C 0.3435(4) 0.9203(3) 0.0056(3) 0.0274(9) Uani 1 1 d . . .
N1A N 0.7093(5) 0.5717(4) 0.1034(4) 0.0357(11) Uani 0.809(6) 1 d . U P
N1B N 0.695(2) 0.6530(18) 0.1189(16) 0.033(3) Uani 0.191(6) 1 d . U P
C9A C 0.6416(7) 0.6224(5) 0.1503(5) 0.0313(14) Uani 0.809(6) 1 d . U P
C9B C 0.643(3) 0.573(2) 0.138(2) 0.031(4) Uani 0.191(6) 1 d . U P
C10 C 0.6528(5) 0.7510(4) 0.1417(4) 0.0496(12) Uani 1 1 d . U .
H10A H 0.6734 0.7861 0.2123 0.060 Uiso 0.809(6) 1 d R U P
H10B H 0.5763 0.7824 0.0907 0.060 Uiso 0.809(6) 1 d R U P
H10C H 0.6068 0.7373 0.1870 0.074 Uiso 0.191(6) 1 d R U P
H10D H 0.7215 0.8001 0.1799 0.074 Uiso 0.191(6) 1 d R U P
H10E H 0.5996 0.7861 0.0741 0.074 Uiso 0.191(6) 1 d R U P
C11A C 0.7532(5) 0.7658(5) 0.1014(5) 0.0421(14) Uani 0.809(6) 1 d . U P
H11A H 0.8290 0.7871 0.1608 0.051 Uiso 0.809(6) 1 d R U P
H11B H 0.7318 0.8233 0.0457 0.051 Uiso 0.809(6) 1 d R U P
C11B C 0.778(3) 0.502(2) 0.0562(19) 0.042(4) Uani 0.191(6) 1 d . U P
H11C H 0.8609 0.4808 0.1021 0.050 Uiso 0.191(6) 1 d R U P
H11D H 0.7608 0.4738 -0.0165 0.050 Uiso 0.191(6) 1 d R U P
C12 C 0.7680(5) 0.6465(4) 0.0521(4) 0.0425(11) Uani 1 1 d . U .
H12A H 0.7264 0.6451 -0.0267 0.051 Uiso 0.809(6) 1 d R U P
H12B H 0.8538 0.6271 0.0723 0.051 Uiso 0.809(6) 1 d R U P
H12C H 0.8477 0.6821 0.0858 0.051 Uiso 0.191(6) 1 d R U P
H12D H 0.7248 0.6746 -0.0213 0.051 Uiso 0.191(6) 1 d R U P
C13 C 0.7105(6) 0.4527(4) 0.0901(4) 0.0567(14) Uani 1 1 d . U .
H13A H 0.6669 0.4170 0.1299 0.085 Uiso 0.809(6) 1 d R U P
H13B H 0.6711 0.4339 0.0134 0.085 Uiso 0.809(6) 1 d R U P
H13C H 0.7949 0.4269 0.1183 0.085 Uiso 0.809(6) 1 d R U P
H13D H 0.6481 0.4106 0.0329 0.068 Uiso 0.191(6) 1 d R U P
H13E H 0.7549 0.4025 0.1496 0.068 Uiso 0.191(6) 1 d R U P

loop_
_atom_site_aniso_label
_atom_site_aniso_U_11
_atom_site_aniso_U_22
_atom_site_aniso_U_33
_atom_site_aniso_U_23
_atom_site_aniso_U_13
_atom_site_aniso_U_12
U1 0.02930(11) 0.02581(11) 0.02296(10) 0.00365(6) 0.01106(7) 0.00296(6)
O1 0.048(2) 0.0354(18) 0.0371(16) -0.0014(14) 0.0046(15) -0.0042(15)
O2 0.0398(19) 0.0340(16) 0.0442(18) 0.0002(14) 0.0083(15) -0.0053(15)
O3 0.0314(16) 0.0351(16) 0.0258(14) 0.0093(12) 0.0129(12) 0.0066(13)
O4 0.0421(19) 0.0426(17) 0.0312(15) 0.0153(13) 0.0209(14) 0.0141(15)
O5 0.062(3) 0.075(3) 0.0425(19) -0.0292(17) 0.0357(19) -0.038(2)
O6 0.0369(18) 0.0361(16) 0.0284(15) -0.0106(13) 0.0162(13) -0.0137(14)
O7 0.043(2) 0.0469(18) 0.0393(17) 0.0086(15) 0.0209(16) 0.0131(17)
C1 0.028(2) 0.027(2) 0.028(2) 0.0006(16) 0.0097(17) -0.0010(18)
C2 0.028(2) 0.028(2) 0.024(2) 0.0029(17) 0.0070(17) 0.0003(19)
C3 0.040(3) 0.038(2) 0.030(2) 0.0067(19) 0.009(2) 0.007(2)
C4 0.033(3) 0.067(3) 0.037(3) 0.005(3) 0.003(2) -0.003(3)
C5 0.027(3) 0.065(3) 0.052(3) 0.002(3) 0.009(2) -0.004(2)
C6 0.028(2) 0.043(3) 0.042(2) 0.004(2) 0.014(2) -0.005(2)
C7 0.029(2) 0.026(2) 0.031(2) -0.0013(17) 0.0134(18) -0.0021(18)
C8 0.029(2) 0.031(2) 0.021(2) 0.0032(17) 0.0097(18) -0.0053(18)
N1A 0.042(3) 0.033(2) 0.035(2) 0.0020(19) 0.017(2) 0.000(2)
N1B 0.035(4) 0.034(4) 0.034(4) 0.005(4) 0.018(4) 0.007(4)
C9A 0.035(3) 0.030(3) 0.035(3) 0.007(3) 0.020(2) 0.006(3)
C9B 0.030(6) 0.038(6) 0.034(6) 0.002(6) 0.022(5) 0.004(6)
C10 0.060(3) 0.041(2) 0.046(2) 0.006(2) 0.019(2) 0.014(2)
C11A 0.037(3) 0.038(3) 0.044(3) 0.008(2) 0.007(2) -0.002(2)
C11B 0.060(7) 0.039(7) 0.036(6) -0.002(6) 0.029(6) 0.005(6)
C12 0.038(3) 0.055(3) 0.042(2) 0.009(2) 0.023(2) 0.003(2)
C13 0.081(4) 0.039(3) 0.051(3) -0.007(2) 0.028(3) 0.004(3)

loop_
_atom_type_symbol
_atom_type_description
_atom_type_scat_dispersion_real
_atom_type_scat_dispersion_imag
_atom_type_scat_source
C C 0.0033 0.0016 'International Tables Vol C Tables 4.2.6.8 and 6.1.1.4'
H H 0.0000 0.0000 'International Tables Vol C Tables 4.2.6.8 and 6.1.1.4'
O O 0.0106 0.0060 'International Tables Vol C Tables 4.2.6.8 and 6.1.1.4'
U U -9.6767 9.6646 'International Tables Vol C Tables 4.2.6.8 and 6.1.1.4'
N N 0.0061 0.0033 'International Tables Vol C Tables 4.2.6.8 and 6.1.1.4'

loop_
_geom_angle_atom_site_label_1
_geom_angle_atom_site_label_2
_geom_angle_atom_site_label_3
_geom_angle
_geom_angle_site_symmetry_1
_geom_angle_site_symmetry_3
O1 U1 O2 178.40(13) . .
O1 U1 O5 89.88(14) . 4_576
O2 U1 O5 91.07(14) . 4_576
O1 U1 O7 90.66(14) . .
O2 U1 O7 88.98(13) . .
O5 U1 O7 156.35(12) 4_576 .
O1 U1 O6 88.80(13) . 2_645
O2 U1 O6 92.62(13) . 2_645
O5 U1 O6 81.34(10) 4_576 2_645
O7 U1 O6 75.04(9) . 2_645
O1 U1 O3 88.55(12) . .
O2 U1 O3 89.85(12) . .
O5 U1 O3 131.54(10) 4_576 .
O7 U1 O3 72.11(10) . .
O6 U1 O3 147.00(9) 2_645 .
O1 U1 O4 90.18(13) . .
O2 U1 O4 88.74(13) . .
O5 U1 O4 78.64(10) 4_576 .
O7 U1 O4 125.00(9) . .
O6 U1 O4 159.95(9) 2_645 .
O3 U1 O4 52.94(8) . .
C7 O3 U1 94.7(2) . .
C7 O4 U1 93.0(2) . .
C8 O5 U1 164.2(3) . 4_575
C8 O6 U1 143.5(3) . 2_655
C9B O7 C9A 28.1(13) . .
C9B O7 U1 164.5(14) . .
C9A O7 U1 136.5(4) . .
C7 C1 C2 111.8(3) . .
C7 C1 C6 109.3(3) . .
C2 C1 C6 110.0(3) . .
C7 C1 H1 108.6 . .
C2 C1 H1 108.6 . .
C6 C1 H1 108.6 . .
C8 C2 C3 109.6(3) . .
C8 C2 C1 112.4(3) . .
C3 C2 C1 111.5(4) . .
C8 C2 H2 107.7 . .
C3 C2 H2 107.7 . .
C1 C2 H2 107.7 . .
C4 C3 C2 111.2(4) . .
C4 C3 H3A 109.4 . .
C2 C3 H3A 109.4 . .
C4 C3 H3B 109.4 . .
C2 C3 H3B 109.4 . .
H3A C3 H3B 108.0 . .
C5 C4 C3 111.6(4) . .
C5 C4 H4A 109.3 . .
C3 C4 H4A 109.3 . .
C5 C4 H4B 109.3 . .
C3 C4 H4B 109.3 . .
H4A C4 H4B 108.0 . .
C4 C5 C6 111.4(4) . .
C4 C5 H5A 109.3 . .
C6 C5 H5A 109.3 . .
C4 C5 H5B 109.3 . .
C6 C5 H5B 109.3 . .
H5A C5 H5B 108.0 . .
C5 C6 C1 112.7(4) . .
C5 C6 H6A 109.1 . .
C1 C6 H6A 109.1 . .
C5 C6 H6B 109.1 . .
C1 C6 H6B 109.1 . .
H6A C6 H6B 107.8 . .
O4 C7 O3 119.4(4) . .
O4 C7 C1 120.8(4) . .
O3 C7 C1 119.8(3) . .
O6 C8 O5 123.0(4) . .
O6 C8 C2 121.0(4) . .
O5 C8 C2 116.0(4) . .
C9A N1A C13 122.9(6) . .
C9A N1A C12 115.0(5) . .
C13 N1A C12 121.5(5) . .
C9B N1B C10 112(2) . .
C9B N1B C12 124(2) . .
C10 N1B C12 122.6(16) . .
O7 C9A N1A 120.7(6) . .
O7 C9A C10 129.9(6) . .
N1A C9A C10 109.3(6) . .
N1B C9B O7 131(3) . .
N1B C9B C13 102(2) . .
O7 C9B C13 125(2) . .
C11A C10 C9A 104.3(5) . .
C11A C10 H10A 111.3 . .
C9A C10 H10A 110.7 . .
C11A C10 H10B 110.9 . .
C9A C10 H10B 110.7 . .
H10A C10 H10B 109.0 . .
N1B C10 H10C 109.7 . .
N1B C10 H10D 109.6 . .
H10C C10 H10D 109.5 . .
N1B C10 H10E 109.1 . .
H10C C10 H10E 109.5 . .
H10D C10 H10E 109.5 . .
C10 C11A C12 105.6(4) . .
C10 C11A H11A 110.4 . .
C12 C11A H11A 110.7 . .
C10 C11A H11B 110.6 . .
C12 C11A H11B 110.7 . .
H11A C11A H11B 108.8 . .
C13 C11B C12 117.1(17) . .
C13 C11B H11C 106.8 . .
C12 C11B H11C 108.6 . .
C13 C11B H11D 107.1 . .
C12 C11B H11D 109.3 . .
H11C C11B H11D 107.4 . .
N1A C12 C11A 101.9(4) . .
N1B C12 C11B 94.6(12) . .
N1A C12 H12A 111.3 . .
C11A C12 H12A 111.5 . .
N1A C12 H12B 111.2 . .
C11A C12 H12B 111.5 . .
H12A C12 H12B 109.3 . .
N1B C12 H12C 113.1 . .
C11B C12 H12C 112.6 . .
N1B C12 H12D 113.0 . .
C11B C12 H12D 112.4 . .
H12C C12 H12D 110.4 . .
C11B C13 C9B 100.4(15) . .
N1A C13 H13A 109.7 . .
N1A C13 H13B 109.6 . .
H13A C13 H13B 109.5 . .
H13B C13 H13C 109.5 . .
C11B C13 H13D 111.7 . .
C9B C13 H13D 111.9 . .
C11B C13 H13E 112.5 . .
C9B C13 H13E 111.3 . .
H13D C13 H13E 108.9 . .

loop_
_geom_bond_atom_site_label_1
_geom_bond_atom_site_label_2
_geom_bond_distance
_geom_bond_site_symmetry_2
U1 O1 1.761(3) .
U1 O2 1.763(3) .
U1 O5 2.274(3) 4_576
U1 O7 2.372(3) .
U1 O6 2.393(3) 2_645
U1 O3 2.439(2) .
U1 O4 2.477(3) .
O3 C7 1.271(5) .
O4 C7 1.268(4) .
O5 C8 1.262(5) .
O5 U1 2.274(3) 4_575
O6 C8 1.242(5) .
O6 U1 2.392(3) 2_655
O7 C9B 1.22(3) .
O7 C9A 1.272(8) .
C1 C7 1.502(6) .
C1 C2 1.539(5) .
C1 C6 1.540(6) .
C1 H1 1.0000 .
C2 C8 1.510(6) .
C2 C3 1.524(6) .
C2 H2 1.0000 .
C3 C4 1.519(7) .
C3 H3A 0.9900 .
C3 H3B 0.9900 .
C4 C5 1.516(6) .
C4 H4A 0.9900 .
C4 H4B 0.9900 .
C5 C6 1.526(6) .
C5 H5A 0.9900 .
C5 H5B 0.9900 .
C6 H6A 0.9900 .
C6 H6B 0.9900 .
N1A C9A 1.323(9) .
N1A C13 1.419(6) .
N1A C12 1.440(7) .
N1B C9B 1.20(4) .
N1B C10 1.34(2) .
N1B C12 1.45(2) .
C9A C10 1.536(7) .
C10 C11A 1.476(7) .
C10 H10A 0.9599 .
C10 H10B 0.9600 .
C10 H10C 0.9600 .
C10 H10D 0.9600 .
C10 H10E 0.9601 .
C11A C12 1.592(8) .
C11A H11A 0.9601 .
C11A H11B 0.9599 .
C11B C12 1.71(2) .
C11B H11C 0.9600 .
C11B H11D 0.9600 .
C12 H12A 0.9599 .
C12 H12B 0.9598 .
C12 H12C 0.9600 .
C12 H12D 0.9600 .
C13 H13A 0.9598 .
C13 H13B 0.9602 .
C13 H13C 0.9600 .
C13 H13D 0.9600 .
C13 H13E 0.9599 .
